data_4061363
loop_
_publ_author_name
'Shin, Richard Y. C.'
'Ng, Sin Yee'
'Tan, Geok Kheng'
'Koh, Lip Lin'
'Khoo, Soo Beng'
'Goh, Lai Yoong'
'Webster, Richard'

_publ_section_title
;
Syntheses and X-ray Crystal Structures of Di- and Tri-Nuclear
Trithiolate/thioether Bridged Complexes of Ruthenium .
Electrochemistry of Mixed Valence Triruthenium Complexes.
;
_journal_issue 3
_journal_name_full Organometallics
_journal_page_first 547
_journal_page_last 558
_journal_paper_doi 10.1021/om034189+
_journal_volume 23
_journal_year 2004
_chemical_formula_sum 'C37 H58 Cl4 Ru3 S3'
_chemical_formula_weight 1044.02
_space_group_IT_number 58
_symmetry_cell_setting orthorhombic
_symmetry_space_group_name_Hall '-P 2 2n'
_symmetry_space_group_name_H-M 'P n n m'
_cell_angle_alpha 90.00
_cell_angle_beta 90.00
_cell_angle_gamma 90.00
_cell_formula_units_Z 4
_cell_length_a 14.4849(11)
_cell_length_b 16.5260(12)
_cell_length_c 17.2483(13)
_cell_measurement_temperature 223(2)
_cell_volume 4128.9(5)
_diffrn_ambient_temperature 223(2)
_exptl_crystal_density_diffrn 1.680
_cod_depositor_comments
;
The following automatic conversions were performed:
'_symmetry_cell_setting' value 'Orthorhombic' changed to 'orthorhombic'
according to '/home/saulius/struct/CIF-dictionaries/cif_core.dic'
dictionary named 'cif_core.dic' version 2.4.1 from 2010-06-29.

Automatic conversion script
Id: cif_fix_enum 1527 2010-12-29 10:47:43Z saulius 
;
_cod_database_code 4061363

loop_
_symmetry_equiv_pos_as_xyz
'x, y, z'
'-x, -y, z'
'-x+1/2, y+1/2, -z+1/2'
'x+1/2, -y+1/2, -z+1/2'
'-x, -y, -z'
'x, y, -z'
'x-1/2, -y-1/2, z-1/2'
'-x-1/2, y-1/2, z-1/2'

loop_
_atom_site_label
_atom_site_type_symbol
_atom_site_fract_x
_atom_site_fract_y
_atom_site_fract_z
_atom_site_U_iso_or_equiv
_atom_site_adp_type
_atom_site_occupancy
_atom_site_symmetry_multiplicity
_atom_site_calc_flag
_atom_site_refinement_flags
_atom_site_disorder_assembly
_atom_site_disorder_group
Ru1 Ru 0.50222(7) 0.28286(5) 0.5000 0.0167(2) Uani 1 2 d S . .
Ru2 Ru 0.27668(5) 0.16054(4) 0.38913(4) 0.0218(2) Uani 1 1 d . . .
S1 S 0.43538(15) 0.20349(12) 0.39959(12) 0.0201(5) Uani 1 1 d . . .
S2 S 0.6208(2) 0.18988(19) 0.5000 0.0216(7) Uani 1 2 d S . .
C1 C 0.5011(7) 0.1095(5) 0.4013(5) 0.026(2) Uani 1 1 d . . .
H1A H 0.4755 0.0737 0.4412 0.032 Uiso 1 1 calc R . .
H1B H 0.4946 0.0822 0.3511 0.032 Uiso 1 1 calc R . .
C2 C 0.6003(6) 0.1231(5) 0.4173(5) 0.023(2) Uani 1 1 d . . .
H2A H 0.6293 0.1467 0.3712 0.028 Uiso 1 1 calc R . .
H2B H 0.6300 0.0709 0.4273 0.028 Uiso 1 1 calc R . .
C3 C 0.5993(6) 0.3790(5) 0.5422(5) 0.024(2) Uani 1 1 d . . .
C4 C 0.5161(6) 0.3866(5) 0.5830(5) 0.024(2) Uani 1 1 d . . .
C5 C 0.4305(6) 0.3951(5) 0.5409(5) 0.025(2) Uani 1 1 d . . .
C6 C 0.6897(7) 0.3700(7) 0.5838(7) 0.039(3) Uani 1 1 d . . .
H6A H 0.6793 0.3722 0.6393 0.059 Uiso 1 1 calc R . .
H6B H 0.7308 0.4135 0.5686 0.059 Uiso 1 1 calc R . .
H6C H 0.7173 0.3184 0.5704 0.059 Uiso 1 1 calc R . .
C7 C 0.5149(8) 0.3852(6) 0.6702(5) 0.035(2) Uani 1 1 d . . .
H7A H 0.5068 0.3300 0.6881 0.053 Uiso 1 1 calc R . .
H7B H 0.4644 0.4184 0.6890 0.053 Uiso 1 1 calc R . .
H7C H 0.5729 0.4064 0.6898 0.053 Uiso 1 1 calc R . .
C8 C 0.3426(7) 0.4045(6) 0.5868(6) 0.035(2) Uani 1 1 d . . .
H8A H 0.2902 0.4048 0.5517 0.052 Uiso 1 1 calc R . .
H8B H 0.3443 0.4550 0.6154 0.052 Uiso 1 1 calc R . .
H8C H 0.3366 0.3597 0.6228 0.052 Uiso 1 1 calc R . .
C9 C 0.1876(7) 0.2125(6) 0.3063(5) 0.030(2) Uani 1 1 d . . .
C10 C 0.1443(7) 0.1423(6) 0.3381(5) 0.032(2) Uani 1 1 d . . .
C11 C 0.2004(8) 0.0763(6) 0.3213(6) 0.037(3) Uani 1 1 d . . .
C12 C 0.2784(7) 0.1032(7) 0.2795(6) 0.038(3) Uani 1 1 d . . .
C13 C 0.2690(8) 0.1893(7) 0.2691(5) 0.036(2) Uani 1 1 d . . .
C14 C 0.1454(10) 0.2967(7) 0.3062(8) 0.059(4) Uani 1 1 d . . .
H14A H 0.1898 0.3352 0.2859 0.089 Uiso 1 1 calc R . .
H14B H 0.1289 0.3117 0.3588 0.089 Uiso 1 1 calc R . .
H14C H 0.0905 0.2969 0.2740 0.089 Uiso 1 1 calc R . .
C15 C 0.0536(8) 0.1398(10) 0.3796(7) 0.064(4) Uani 1 1 d . . .
H15A H 0.0044 0.1311 0.3424 0.097 Uiso 1 1 calc R . .
H15B H 0.0437 0.1908 0.4062 0.097 Uiso 1 1 calc R . .
H15C H 0.0540 0.0960 0.4170 0.097 Uiso 1 1 calc R . .
C16 C 0.1793(11) -0.0111(7) 0.3420(8) 0.068(4) Uani 1 1 d . . .
H16A H 0.1519 -0.0134 0.3932 0.102 Uiso 1 1 calc R . .
H16B H 0.2361 -0.0423 0.3415 0.102 Uiso 1 1 calc R . .
H16C H 0.1366 -0.0334 0.3043 0.102 Uiso 1 1 calc R . .
C17 C 0.3504(10) 0.0502(9) 0.2428(8) 0.071(4) Uani 1 1 d . . .
H17A H 0.3669 0.0071 0.2783 0.107 Uiso 1 1 calc R . .
H17B H 0.4047 0.0822 0.2309 0.107 Uiso 1 1 calc R . .
H17C H 0.3260 0.0271 0.1953 0.107 Uiso 1 1 calc R . .
C18 C 0.3331(10) 0.2417(9) 0.2223(7) 0.065(4) Uani 1 1 d . . .
H18A H 0.3250 0.2302 0.1676 0.098 Uiso 1 1 calc R . .
H18B H 0.3965 0.2306 0.2371 0.098 Uiso 1 1 calc R . .
H18C H 0.3193 0.2983 0.2320 0.098 Uiso 1 1 calc R . .
Cl1 Cl 0.2291(2) 0.24675(19) 0.5000 0.0270(7) Uani 1 2 d S . .
Cl2 Cl 0.2979(2) 0.06439(17) 0.5000 0.0227(7) Uani 1 2 d S . .
C1S C 0.0414(13) 0.3801(12) 0.5000 0.082(7) Uani 1 2 d SD . .
H1S1 H 0.0882 0.3374 0.4965 0.098 Uiso 0.50 1 calc PR A .
H1S2 H 0.0499 0.4074 0.5499 0.098 Uiso 0.50 1 calc PR . .
Cl1S Cl 0.0622(17) 0.4494(8) 0.4270(10) 0.261(13) Uani 0.50 1 d PD A -1
Cl2S Cl -0.0652(7) 0.3353(9) 0.5000 0.218(6) Uani 1 2 d SD A .

loop_
_atom_site_aniso_label
_atom_site_aniso_U_11
_atom_site_aniso_U_22
_atom_site_aniso_U_33
_atom_site_aniso_U_23
_atom_site_aniso_U_13
_atom_site_aniso_U_12
Ru1 0.0200(5) 0.0127(4) 0.0172(5) 0.000 0.000 0.0014(4)
Ru2 0.0254(4) 0.0218(4) 0.0181(4) 0.0002(3) -0.0045(3) -0.0012(3)
S1 0.0253(11) 0.0168(10) 0.0181(11) -0.0004(8) -0.0010(9) 0.0007(8)
S2 0.0206(16) 0.0219(15) 0.0224(16) 0.000 0.000 0.0033(12)
C1 0.036(5) 0.020(4) 0.024(5) -0.012(4) -0.005(4) 0.009(4)
C2 0.035(5) 0.016(4) 0.018(4) 0.000(3) 0.008(4) 0.005(4)
C3 0.025(5) 0.015(4) 0.031(5) -0.008(4) -0.004(4) -0.003(4)
C4 0.032(5) 0.015(4) 0.026(5) -0.001(4) -0.002(4) 0.001(4)
C5 0.028(5) 0.014(4) 0.032(5) -0.003(4) 0.003(4) -0.004(4)
C6 0.034(6) 0.040(6) 0.044(6) -0.005(5) -0.006(5) 0.000(5)
C7 0.046(7) 0.028(5) 0.031(5) -0.012(4) 0.006(5) -0.003(5)
C8 0.045(6) 0.020(5) 0.040(6) -0.010(4) -0.002(5) -0.003(4)
C9 0.039(6) 0.034(5) 0.016(5) 0.018(4) -0.011(4) 0.000(4)
C10 0.039(6) 0.040(6) 0.015(4) 0.002(4) -0.009(4) -0.010(5)
C11 0.047(7) 0.035(5) 0.029(5) 0.002(5) -0.022(5) -0.009(5)
C12 0.038(6) 0.050(6) 0.027(5) -0.012(5) -0.018(5) 0.011(5)
C13 0.042(6) 0.049(6) 0.017(5) 0.008(4) -0.010(4) -0.014(5)
C14 0.074(9) 0.051(7) 0.053(8) -0.002(6) -0.028(7) 0.019(7)
C15 0.035(7) 0.113(12) 0.046(7) 0.003(8) -0.004(6) -0.020(7)
C16 0.096(11) 0.049(7) 0.058(8) 0.012(7) -0.042(8) -0.033(7)
C17 0.066(9) 0.101(11) 0.047(8) -0.030(8) -0.033(7) 0.031(8)
C18 0.067(9) 0.095(10) 0.034(7) 0.009(7) -0.013(6) -0.042(8)
Cl1 0.0288(17) 0.0261(16) 0.0261(16) 0.000 0.000 0.0046(13)
Cl2 0.0316(17) 0.0185(14) 0.0180(14) 0.000 0.000 0.0000(12)
C1S 0.103(19) 0.086(16) 0.056(13) 0.000 0.000 0.039(14)
Cl1S 0.46(3) 0.121(10) 0.200(15) 0.057(11) 0.20(2) 0.147(16)
Cl2S 0.086(7) 0.250(15) 0.318(18) 0.000 0.000 0.034(8)

loop_
_geom_bond_atom_site_label_1
_geom_bond_atom_site_label_2
_geom_bond_distance
_geom_bond_site_symmetry_2
_geom_bond_publ_flag
Ru1 C5 2.241(9) . ?
Ru1 C5 2.241(9) 6_556 ?
Ru1 C4 2.243(9) . ?
Ru1 C4 2.243(9) 6_556 ?
Ru1 C3 2.244(8) . ?
Ru1 C3 2.244(8) 6_556 ?
Ru1 S2 2.304(3) . ?
Ru1 S1 2.379(2) . ?
Ru1 S1 2.379(2) 6_556 ?
Ru2 C9 2.108(9) . ?
Ru2 C12 2.115(10) . ?
Ru2 C13 2.127(9) . ?
Ru2 C11 2.128(10) . ?
Ru2 C10 2.132(10) . ?
Ru2 S1 2.413(2) . ?
Ru2 Cl1 2.482(2) . ?
Ru2 Cl2 2.505(2) . ?
S1 C1 1.822(9) . ?
S2 C2 1.827(9) . ?
S2 C2 1.827(9) 6_556 ?
C1 C2 1.481(13) . ?
C3 C4 1.402(13) . ?
C3 C3 1.456(18) 6_556 ?
C3 C6 1.500(13) . ?
C4 C5 1.443(13) . ?
C4 C7 1.504(13) . ?
C5 C5 1.411(18) 6_556 ?
C5 C8 1.508(13) . ?
C9 C13 1.395(15) . ?
C9 C10 1.430(13) . ?
C9 C14 1.519(14) . ?
C10 C11 1.391(15) . ?
C10 C15 1.496(15) . ?
C11 C12 1.412(16) . ?
C11 C16 1.518(15) . ?
C12 C13 1.442(15) . ?
C12 C17 1.502(16) . ?
C13 C18 1.505(15) . ?
Cl1 Ru2 2.482(2) 6_556 ?
Cl2 Ru2 2.505(2) 6_556 ?
C1S Cl2S 1.713(16) . ?
C1S Cl1S 1.729(14) 6_556 ?
C1S Cl1S 1.729(14) . ?
